data_2233860
loop_
_publ_author_name
'Zeng, Ling'

_publ_section_title
;
 (Acetato-\k<i>O</i>)diaqua[2-(1<i>H</i>-benzotriazol-1-yl)acetato-\k<i>O</i>](1,10-phenanthroline-\k^2^<i>N</i>,<i>N</i>')manganese(II)
 dihydrate
;
_journal_coeditor_code HB6645
_journal_issue 3
_journal_name_full 'Acta Crystallographica Section E'
_journal_page_first m329
_journal_paper_doi 10.1107/S1600536812007404
_journal_volume 68
_journal_year 2012
_chemical_formula_iupac '[Mn (C8 H6 N3 O2) (C2 H3 O2) (C12 H8 N2) (H2 O)2], 2H2 O'
_chemical_formula_moiety 'C22 H21 Mn N5 O6, 2(H2 O)'
_chemical_formula_sum 'C22 H25 Mn N5 O8'
_chemical_formula_weight 542.41
_chemical_name_systematic
;
(Acetato-\k<i>O</i>)diaqua[2-(1<i>H</i>-benzotriazol-1-yl)acetato-
\k<i>O</i>](1,10-phenanthroline-\k^2^<i>N</i>,<i>N</i>') manganese(II)
dihydrate
;
_space_group_IT_number 19
_symmetry_cell_setting orthorhombic
_symmetry_space_group_name_Hall 'P 2ac 2ab'
_symmetry_space_group_name_H-M 'P 21 21 21'
_atom_sites_solution_hydrogens geom
_atom_sites_solution_primary direct
_atom_sites_solution_secondary difmap
_cell_angle_alpha 90.00
_cell_angle_beta 90.00
_cell_angle_gamma 90.00
_cell_formula_units_Z 4
_cell_length_a 6.8770(10)
_cell_length_b 17.383(3)
_cell_length_c 20.033(3)
_cell_measurement_reflns_used 6090
_cell_measurement_temperature 296(2)
_cell_measurement_theta_max 25.13
_cell_measurement_theta_min 2.34
_cell_volume 2394.8(6)
_computing_cell_refinement 'SAINT (Bruker, 2005)'
_computing_data_collection 'APEX2 (Bruker, 2005)'
_computing_data_reduction 'SAINT (Bruker, 2005)'
_computing_molecular_graphics 'SHELXTL (Sheldrick, 2008)'
_computing_publication_material 'SHELXTL (Sheldrick, 2008)'
_computing_structure_refinement 'SHELXL97 (Sheldrick, 2008)'
_computing_structure_solution 'SHELXS97 (Sheldrick, 2008)'
_diffrn_ambient_temperature 296(2)
_diffrn_measured_fraction_theta_full 1.000
_diffrn_measured_fraction_theta_max 1.000
_diffrn_measurement_device_type 'Bruker APEXII CCD area-detector'
_diffrn_measurement_method '\f and \w scans'
_diffrn_radiation_monochromator graphite
_diffrn_radiation_source 'fine-focus sealed tube'
_diffrn_radiation_type MoK\a
_diffrn_radiation_wavelength 0.71073
_diffrn_reflns_av_R_equivalents 0.0292
_diffrn_reflns_av_sigmaI/netI 0.0317
_diffrn_reflns_limit_h_max 8
_diffrn_reflns_limit_h_min -8
_diffrn_reflns_limit_k_max 17
_diffrn_reflns_limit_k_min -20
_diffrn_reflns_limit_l_max 23
_diffrn_reflns_limit_l_min -23
_diffrn_reflns_number 16178
_diffrn_reflns_theta_full 25.04
_diffrn_reflns_theta_max 25.04
_diffrn_reflns_theta_min 2.03
_diffrn_standards_decay_% 0
_diffrn_standards_number 0
_exptl_absorpt_coefficient_mu 0.609
_exptl_absorpt_correction_T_max 0.9088
_exptl_absorpt_correction_T_min 0.8777
_exptl_absorpt_correction_type multi-scan
_exptl_absorpt_process_details '(SADABS; Bruker, 2005)'
_exptl_crystal_colour 'light yellow'
_exptl_crystal_density_diffrn 1.504
_exptl_crystal_density_method 'not measured'
_exptl_crystal_description block
_exptl_crystal_F_000 1124
_exptl_crystal_size_max 0.22
_exptl_crystal_size_mid 0.18
_exptl_crystal_size_min 0.16
_refine_diff_density_max 0.195
_refine_diff_density_min -0.155
_refine_ls_abs_structure_details 'Flack (1983), 1798 Friedel pairs'
_refine_ls_abs_structure_Flack -0.028(15)
_refine_ls_extinction_method none
_refine_ls_goodness_of_fit_ref 1.004
_refine_ls_hydrogen_treatment constr
_refine_ls_matrix_type full
_refine_ls_number_parameters 325
_refine_ls_number_reflns 4247
_refine_ls_number_restraints 1
_refine_ls_restrained_S_all 1.004
_refine_ls_R_factor_all 0.0306
_refine_ls_R_factor_gt 0.0266
_refine_ls_shift/su_max 0.001
_refine_ls_shift/su_mean 0.000
_refine_ls_structure_factor_coef Fsqd
_refine_ls_weighting_details 'calc w=1/[\s^2^(Fo^2^)+(0.0345P)^2^+0.2440P] where P=(Fo^2^+2Fc^2^)/3'
_refine_ls_weighting_scheme calc
_refine_ls_wR_factor_gt 0.0636
_refine_ls_wR_factor_ref 0.0659
_reflns_number_gt 3921
_reflns_number_total 4247
_reflns_threshold_expression I>2\s(I)
_cod_data_source_file hb6645.cif
_cod_data_source_block I
_cod_original_cell_volume 2394.9(6)
_cod_database_code 2233860
_cod_database_fobs_code 2233860

loop_
_symmetry_equiv_pos_as_xyz
'x, y, z'
'-x+1/2, -y, z+1/2'
'-x, y+1/2, -z+1/2'
'x+1/2, -y+1/2, -z'

loop_
_atom_site_type_symbol
_atom_site_label
_atom_site_fract_x
_atom_site_fract_y
_atom_site_fract_z
_atom_site_U_iso_or_equiv
_atom_site_adp_type
_atom_site_calc_flag
_atom_site_refinement_flags
_atom_site_occupancy
_atom_site_symmetry_multiplicity
Mn Mn1 0.48232(4) 0.569128(16) 0.144955(13) 0.03039(9) Uani d . 1 1
O O1 0.3490(3) 0.62223(10) 0.22730(6) 0.0460(4) Uani d . 1 1
O O2 0.2052(2) 0.64743(9) 0.32397(7) 0.0447(4) Uani d . 1 1
O O3 0.5219(2) 0.45338(8) 0.18058(7) 0.0418(4) Uani d . 1 1
O O4 0.8210(2) 0.45172(9) 0.22318(9) 0.0517(4) Uani d . 1 1
O O5 0.1767(2) 0.54730(10) 0.11431(7) 0.0458(4) Uani d . 1 1
H H23 0.1486 0.5276 0.0767 0.069 Uiso d R 1 1
H H24 0.0736 0.5646 0.1323 0.069 Uiso d R 1 1
O O6 0.7967(2) 0.59177(9) 0.17539(7) 0.0424(4) Uani d . 1 1
H H25 0.8153 0.6291 0.2021 0.064 Uiso d R 1 1
H H26 0.8158 0.5514 0.1984 0.064 Uiso d R 1 1
O O7 0.1737(3) 0.37049(11) 0.22114(9) 0.0654(5) Uani d . 1 1
H H27 0.0775 0.4010 0.2181 0.098 Uiso d R 1 1
H H28 0.2695 0.3973 0.2078 0.098 Uiso d R 1 1
O O8 0.1294(3) 0.20584(10) 0.23428(9) 0.0627(5) Uani d . 1 1
H H29 0.1366 0.2544 0.2300 0.094 Uiso d R 1 1
H H30 0.0210 0.1928 0.2173 0.094 Uiso d R 1 1
N N1 0.4872(3) 0.57294(9) 0.39664(7) 0.0361(4) Uani d . 1 1
N N2 0.4403(3) 0.50889(11) 0.43050(9) 0.0429(5) Uani d . 1 1
N N3 0.4474(3) 0.52448(11) 0.49445(9) 0.0434(5) Uani d . 1 1
N N4 0.5099(3) 0.68006(9) 0.08755(7) 0.0368(4) Uani d . 1 1
N N5 0.5326(3) 0.53668(9) 0.03534(7) 0.0339(4) Uani d . 1 1
C C1 0.3324(3) 0.61825(12) 0.29005(9) 0.0336(5) Uani d . 1 1
C C2 0.4949(4) 0.57245(13) 0.32387(9) 0.0488(6) Uani d . 1 1
H H2A 0.4886 0.5196 0.3086 0.059 Uiso calc R 1 1
H H2B 0.6192 0.5933 0.3098 0.059 Uiso calc R 1 1
C C3 0.5260(3) 0.63196(12) 0.43862(9) 0.0341(5) Uani d . 1 1
C C4 0.5872(4) 0.70775(14) 0.42952(13) 0.0484(6) Uani d . 1 1
H H4 0.6056 0.7289 0.3874 0.058 Uiso calc R 1 1
C C5 0.6184(4) 0.74899(16) 0.48687(15) 0.0603(7) Uani d U 1 1
H H5A 0.6593 0.7998 0.4833 0.072 Uiso calc R 1 1
C C6 0.5913(4) 0.71776(19) 0.55020(14) 0.0636(7) Uani d U 1 1
H H6A 0.6137 0.7485 0.5874 0.076 Uiso calc R 1 1
C C7 0.5332(4) 0.64393(16) 0.55946(11) 0.0537(7) Uani d . 1 1
H H7 0.5162 0.6234 0.6019 0.064 Uiso calc R 1 1
C C8 0.5003(4) 0.60032(12) 0.50197(9) 0.0373(5) Uani d . 1 1
C C9 0.5099(4) 0.74978(12) 0.11341(12) 0.0505(6) Uani d . 1 1
H H9 0.5076 0.7546 0.1596 0.061 Uiso calc R 1 1
C C10 0.5130(5) 0.81644(13) 0.07508(15) 0.0637(7) Uani d . 1 1
H H10 0.5148 0.8646 0.0953 0.076 Uiso calc R 1 1
C C11 0.5133(5) 0.80988(14) 0.00765(15) 0.0626(7) Uani d . 1 1
H H11 0.5120 0.8539 -0.0188 0.075 Uiso calc R 1 1
C C12 0.5157(4) 0.73761(13) -0.02219(11) 0.0485(6) Uani d . 1 1
C C13 0.5152(5) 0.7250(2) -0.09288(13) 0.0670(8) Uani d . 1 1
H H13 0.5122 0.7671 -0.1215 0.080 Uiso calc R 1 1
C C14 0.5191(5) 0.65418(19) -0.11858(11) 0.0636(8) Uani d . 1 1
H H14 0.5179 0.6482 -0.1647 0.076 Uiso calc R 1 1
C C15 0.5248(4) 0.58742(15) -0.07722(10) 0.0483(6) Uani d . 1 1
C C16 0.5316(4) 0.51232(17) -0.10186(11) 0.0578(7) Uani d . 1 1
H H16 0.5319 0.5036 -0.1477 0.069 Uiso calc R 1 1
C C17 0.5376(4) 0.45219(16) -0.05881(13) 0.0545(7) Uani d . 1 1
H H17 0.5406 0.4020 -0.0747 0.065 Uiso calc R 1 1
C C18 0.5393(3) 0.46666(13) 0.00980(11) 0.0437(6) Uani d . 1 1
H H18 0.5455 0.4250 0.0389 0.052 Uiso calc R 1 1
C C19 0.5254(3) 0.59700(12) -0.00732(9) 0.0338(5) Uani d . 1 1
C C20 0.5160(3) 0.67305(11) 0.01976(9) 0.0341(5) Uani d . 1 1
C C21 0.6669(3) 0.41917(13) 0.20661(9) 0.0349(5) Uani d . 1 1
C C22 0.6497(4) 0.33410(13) 0.21677(14) 0.0557(7) Uani d . 1 1
H H22A 0.6840 0.3080 0.1762 0.084 Uiso calc R 1 1
H H22B 0.5183 0.3215 0.2287 0.084 Uiso calc R 1 1
H H22C 0.7359 0.3183 0.2519 0.084 Uiso calc R 1 1

loop_
_atom_site_aniso_label
_atom_site_aniso_U_11
_atom_site_aniso_U_22
_atom_site_aniso_U_33
_atom_site_aniso_U_12
_atom_site_aniso_U_13
_atom_site_aniso_U_23
Mn1 0.03638(17) 0.03095(16) 0.02383(13) 0.00024(15) 0.00013(13) 0.00160(11)
O1 0.0583(11) 0.0556(10) 0.0240(7) 0.0128(9) 0.0010(7) -0.0032(7)
O2 0.0480(10) 0.0552(10) 0.0310(8) 0.0156(9) 0.0037(7) 0.0004(7)
O3 0.0390(9) 0.0354(8) 0.0509(8) 0.0020(8) -0.0088(8) 0.0104(6)
O4 0.0420(10) 0.0405(10) 0.0726(11) 0.0014(8) -0.0154(9) 0.0022(8)
O5 0.0341(9) 0.0671(11) 0.0362(8) -0.0008(8) -0.0004(7) -0.0153(7)
O6 0.0447(9) 0.0406(9) 0.0419(8) -0.0057(7) -0.0029(7) -0.0001(7)
O7 0.0470(11) 0.0570(11) 0.0921(14) 0.0034(10) 0.0073(10) 0.0243(11)
O8 0.0586(12) 0.0496(11) 0.0799(12) -0.0010(9) -0.0242(10) 0.0122(9)
N1 0.0415(10) 0.0395(10) 0.0273(7) 0.0077(13) -0.0013(8) 0.0017(7)
N2 0.0453(12) 0.0393(11) 0.0441(10) 0.0049(9) -0.0028(9) 0.0036(9)
N3 0.0438(12) 0.0478(12) 0.0387(10) 0.0015(9) -0.0006(9) 0.0117(8)
N4 0.0414(11) 0.0318(9) 0.0371(8) 0.0015(10) 0.0050(9) 0.0001(7)
N5 0.0321(10) 0.0371(9) 0.0324(8) 0.0040(8) 0.0019(8) -0.0032(7)
C1 0.0427(13) 0.0319(11) 0.0261(10) 0.0007(10) 0.0013(9) -0.0037(9)
C2 0.0563(15) 0.0632(15) 0.0269(9) 0.0230(18) 0.0022(11) -0.0051(9)
C3 0.0321(12) 0.0371(11) 0.0330(9) 0.0049(10) 0.0012(9) 0.0013(8)
C4 0.0407(14) 0.0443(15) 0.0603(15) 0.0040(11) 0.0029(12) 0.0121(12)
C5 0.0494(17) 0.0433(15) 0.0882(16) -0.0034(13) -0.0059(15) -0.0134(14)
C6 0.0537(17) 0.075(2) 0.0617(13) 0.0075(15) -0.0164(13) -0.0298(13)
C7 0.0493(16) 0.0760(18) 0.0358(11) 0.0113(15) -0.0073(12) -0.0072(11)
C8 0.0317(12) 0.0489(12) 0.0315(9) 0.0066(12) -0.0012(10) 0.0035(9)
C9 0.0559(16) 0.0359(13) 0.0599(13) -0.0002(14) 0.0089(14) -0.0057(10)
C10 0.0580(18) 0.0285(12) 0.105(2) -0.0003(14) 0.0102(19) 0.0030(13)
C11 0.0507(17) 0.0422(14) 0.095(2) 0.0008(15) 0.0110(17) 0.0320(14)
C12 0.0333(13) 0.0524(14) 0.0600(13) 0.0024(13) 0.0046(12) 0.0270(11)
C13 0.0529(17) 0.095(2) 0.0532(14) -0.0038(19) 0.0006(15) 0.0428(15)
C14 0.0526(17) 0.108(2) 0.0303(10) -0.007(2) 0.0014(12) 0.0226(13)
C15 0.0337(12) 0.0810(18) 0.0302(10) -0.0027(14) 0.0055(10) -0.0009(10)
C16 0.0446(16) 0.094(2) 0.0348(11) -0.0011(16) 0.0051(12) -0.0204(13)
C17 0.0375(13) 0.0660(16) 0.0600(14) 0.0016(13) 0.0025(12) -0.0336(13)
C18 0.0378(14) 0.0416(13) 0.0518(12) 0.0042(11) -0.0007(11) -0.0119(10)
C19 0.0247(11) 0.0483(12) 0.0283(9) -0.0001(10) 0.0041(9) 0.0031(8)
C20 0.0269(11) 0.0401(11) 0.0354(9) 0.0010(11) 0.0015(9) 0.0101(8)
C21 0.0406(13) 0.0348(12) 0.0294(10) 0.0048(11) 0.0032(9) 0.0034(9)
C22 0.0520(17) 0.0395(14) 0.0756(17) 0.0032(12) -0.0033(14) 0.0150(13)

loop_
_atom_type_symbol
_atom_type_description
_atom_type_scat_dispersion_real
_atom_type_scat_dispersion_imag
_atom_type_scat_source
C C 0.0033 0.0016 'International Tables Vol C Tables 4.2.6.8 and 6.1.1.4'
H H 0.0000 0.0000 'International Tables Vol C Tables 4.2.6.8 and 6.1.1.4'
N N 0.0061 0.0033 'International Tables Vol C Tables 4.2.6.8 and 6.1.1.4'
O O 0.0106 0.0060 'International Tables Vol C Tables 4.2.6.8 and 6.1.1.4'
Mn Mn 0.3368 0.7283 'International Tables Vol C Tables 4.2.6.8 and 6.1.1.4'

loop_
_geom_angle_atom_site_label_1
_geom_angle_atom_site_label_2
_geom_angle_atom_site_label_3
_geom_angle
_geom_angle_publ_flag
O1 Mn1 O3 101.87(6) ?
O1 Mn1 O5 83.06(6) ?
O3 Mn1 O5 92.96(6) ?
O1 Mn1 N4 93.52(6) ?
O3 Mn1 N4 163.47(6) ?
O5 Mn1 N4 94.87(7) ?
O1 Mn1 O6 97.35(6) ?
O3 Mn1 O6 87.29(6) ?
O5 Mn1 O6 179.46(5) ?
N4 Mn1 O6 84.77(7) ?
O1 Mn1 N5 157.76(6) ?
O3 Mn1 N5 93.93(6) ?
O5 Mn1 N5 80.56(6) ?
N4 Mn1 N5 73.09(6) y
O6 Mn1 N5 98.95(6) ?
C1 O1 Mn1 142.76(15) ?
C21 O3 Mn1 132.21(14) ?
Mn1 O5 H23 121.9 ?
Mn1 O5 H24 127.7 ?
H23 O5 H24 109.1 ?
Mn1 O6 H25 116.2 ?
Mn1 O6 H26 98.5 ?
H25 O6 H26 105.5 ?
H27 O7 H28 103.8 ?
H29 O8 H30 106.1 ?
N2 N1 C3 111.23(15) ?
N2 N1 C2 120.56(18) ?
C3 N1 C2 128.20(18) ?
N3 N2 N1 108.26(17) ?
N2 N3 C8 108.36(17) ?
C9 N4 C20 118.25(17) ?
C9 N4 Mn1 125.90(14) ?
C20 N4 Mn1 115.74(13) ?
C18 N5 C19 118.07(17) ?
C18 N5 Mn1 127.06(14) ?
C19 N5 Mn1 114.11(12) ?
O2 C1 O1 126.6(2) ?
O2 C1 C2 119.59(17) ?
O1 C1 C2 113.76(18) ?
N1 C2 C1 114.38(19) ?
N1 C2 H2A 108.7 ?
C1 C2 H2A 108.7 ?
N1 C2 H2B 108.7 ?
C1 C2 H2B 108.7 ?
H2A C2 H2B 107.6 ?
N1 C3 C8 103.98(17) ?
N1 C3 C4 133.98(19) ?
C8 C3 C4 122.0(2) ?
C5 C4 C3 115.6(2) ?
C5 C4 H4 122.2 ?
C3 C4 H4 122.2 ?
C4 C5 C6 122.6(3) ?
C4 C5 H5A 118.7 ?
C6 C5 H5A 118.7 ?
C7 C6 C5 122.2(2) ?
C7 C6 H6A 118.9 ?
C5 C6 H6A 118.9 ?
C6 C7 C8 116.6(2) ?
C6 C7 H7 121.7 ?
C8 C7 H7 121.7 ?
N3 C8 C3 108.16(17) ?
N3 C8 C7 130.8(2) ?
C3 C8 C7 121.0(2) ?
N4 C9 C10 123.3(2) ?
N4 C9 H9 118.3 ?
C10 C9 H9 118.3 ?
C11 C10 C9 118.7(2) ?
C11 C10 H10 120.6 ?
C9 C10 H10 120.6 ?
C10 C11 C12 120.3(2) ?
C10 C11 H11 119.9 ?
C12 C11 H11 119.9 ?
C11 C12 C20 117.7(2) ?
C11 C12 C13 124.2(2) ?
C20 C12 C13 118.0(2) ?
C14 C13 C12 121.5(2) ?
C14 C13 H13 119.3 ?
C12 C13 H13 119.3 ?
C13 C14 C15 121.8(2) ?
C13 C14 H14 119.1 ?
C15 C14 H14 119.1 ?
C16 C15 C19 117.5(2) ?
C16 C15 C14 123.8(2) ?
C19 C15 C14 118.7(2) ?
C17 C16 C15 119.8(2) ?
C17 C16 H16 120.1 ?
C15 C16 H16 120.1 ?
C16 C17 C18 119.2(2) ?
C16 C17 H17 120.4 ?
C18 C17 H17 120.4 ?
N5 C18 C17 123.1(2) ?
N5 C18 H18 118.4 ?
C17 C18 H18 118.4 ?
N5 C19 C15 122.4(2) ?
N5 C19 C20 118.57(16) ?
C15 C19 C20 119.05(19) ?
N4 C20 C12 121.69(19) ?
N4 C20 C19 117.48(16) ?
C12 C20 C19 120.83(18) ?
O4 C21 O3 124.3(2) ?
O4 C21 C22 118.6(2) ?
O3 C21 C22 117.1(2) ?
C21 C22 H22A 109.5 ?
C21 C22 H22B 109.5 ?
H22A C22 H22B 109.5 ?
C21 C22 H22C 109.5 ?
H22A C22 H22C 109.5 ?
H22B C22 H22C 109.5 ?

loop_
_geom_bond_atom_site_label_1
_geom_bond_atom_site_label_2
_geom_bond_distance
_geom_bond_publ_flag
Mn1 O1 2.1009(14) y
Mn1 O3 2.1522(14) y
Mn1 O5 2.2221(16) y
Mn1 O6 2.2807(16) y
Mn1 N4 2.2532(16) y
Mn1 N5 2.2935(16) y
O1 C1 1.264(2) ?
O2 C1 1.218(2) ?
O3 C21 1.272(3) ?
O4 C21 1.247(3) ?
O5 H23 0.8499 ?
O5 H24 0.8499 ?
O6 H25 0.8500 ?
O6 H26 0.8500 ?
O7 H27 0.8500 ?
O7 H28 0.8501 ?
O8 H29 0.8499 ?
O8 H30 0.8500 ?
N1 N2 1.343(2) ?
N1 C3 1.353(3) ?
N1 C2 1.459(2) ?
N2 N3 1.310(3) ?
N3 C8 1.376(3) ?
N4 C9 1.318(3) ?
N4 C20 1.364(2) ?
N5 C18 1.321(3) ?
N5 C19 1.354(2) ?
C1 C2 1.530(3) ?
C2 H2A 0.9700 ?
C2 H2B 0.9700 ?
C3 C8 1.394(3) ?
C3 C4 1.395(3) ?
C4 C5 1.371(4) ?
C4 H4 0.9300 ?
C5 C6 1.392(4) ?
C5 H5A 0.9300 ?
C6 C7 1.357(4) ?
C6 H6A 0.9300 ?
C7 C8 1.397(3) ?
C7 H7 0.9300 ?
C9 C10 1.390(3) ?
C9 H9 0.9300 ?
C10 C11 1.356(4) ?
C10 H10 0.9300 ?
C11 C12 1.391(4) ?
C11 H11 0.9300 ?
C12 C20 1.402(3) ?
C12 C13 1.433(4) ?
C13 C14 1.334(4) ?
C13 H13 0.9300 ?
C14 C15 1.427(4) ?
C14 H14 0.9300 ?
C15 C16 1.396(4) ?
C15 C19 1.410(3) ?
C16 C17 1.356(4) ?
C16 H16 0.9300 ?
C17 C18 1.397(3) ?
C17 H17 0.9300 ?
C18 H18 0.9300 ?
C19 C20 1.430(3) ?
C21 C22 1.497(3) ?
C22 H22A 0.9600 ?
C22 H22B 0.9600 ?
C22 H22C 0.9600 ?

loop_
_geom_hbond_atom_site_label_D
_geom_hbond_atom_site_label_H
_geom_hbond_atom_site_label_A
_geom_hbond_site_symmetry_A
_geom_hbond_distance_DH
_geom_hbond_distance_HA
_geom_hbond_distance_DA
_geom_hbond_angle_DHA
O5 H23 N3 2_564 0.85 1.99 2.838(2) 173
O5 H24 O6 1_455 0.85 2.14 2.987(2) 172
O6 H25 O8 3_655 0.85 1.88 2.732(2) 175
O6 H26 O4 . 0.85 1.80 2.621(2) 161
O7 H27 O4 1_455 0.85 1.97 2.807(3) 166
O7 H28 O3 . 0.85 2.06 2.911(2) 174
O8 H29 O7 . 0.85 2.04 2.890(3) 176
O8 H30 O2 3_545 0.85 1.93 2.773(2) 171

loop_
_geom_torsion_atom_site_label_1
_geom_torsion_atom_site_label_2
_geom_torsion_atom_site_label_3
_geom_torsion_atom_site_label_4
_geom_torsion
O3 Mn1 O1 C1 25.8(3)
O5 Mn1 O1 C1 117.4(3)
N4 Mn1 O1 C1 -148.1(3)
O6 Mn1 O1 C1 -63.0(3)
N5 Mn1 O1 C1 160.1(2)
O1 Mn1 O3 C21 -96.90(18)
O5 Mn1 O3 C21 179.57(17)
N4 Mn1 O3 C21 61.4(3)
O6 Mn1 O3 C21 0.04(17)
N5 Mn1 O3 C21 98.84(18)
C3 N1 N2 N3 0.0(3)
C2 N1 N2 N3 178.9(2)
N1 N2 N3 C8 -0.1(3)
O1 Mn1 N4 C9 22.2(2)
O3 Mn1 N4 C9 -136.5(2)
O5 Mn1 N4 C9 105.5(2)
O6 Mn1 N4 C9 -74.9(2)
N5 Mn1 N4 C9 -175.9(3)
O1 Mn1 N4 C20 -153.93(19)
O3 Mn1 N4 C20 47.4(3)
O5 Mn1 N4 C20 -70.61(18)
O6 Mn1 N4 C20 108.99(19)
N5 Mn1 N4 C20 7.98(17)
O1 Mn1 N5 C18 -123.4(2)
O3 Mn1 N5 C18 12.03(19)
O5 Mn1 N5 C18 -80.32(19)
N4 Mn1 N5 C18 -178.4(2)
O6 Mn1 N5 C18 99.90(19)
O1 Mn1 N5 C19 46.3(3)
O3 Mn1 N5 C19 -178.25(15)
O5 Mn1 N5 C19 89.40(15)
N4 Mn1 N5 C19 -8.68(15)
O6 Mn1 N5 C19 -90.38(15)
Mn1 O1 C1 O2 -161.02(19)
Mn1 O1 C1 C2 20.0(4)
N2 N1 C2 C1 110.1(2)
C3 N1 C2 C1 -71.2(3)
O2 C1 C2 N1 -4.1(3)
O1 C1 C2 N1 174.9(2)
N2 N1 C3 C8 0.1(3)
C2 N1 C3 C8 -178.7(2)
N2 N1 C3 C4 177.1(2)
C2 N1 C3 C4 -1.7(5)
N1 C3 C4 C5 -177.2(3)
C8 C3 C4 C5 -0.6(4)
C3 C4 C5 C6 0.0(4)
C4 C5 C6 C7 0.5(4)
C5 C6 C7 C8 -0.4(4)
N2 N3 C8 C3 0.1(3)
N2 N3 C8 C7 -177.9(3)
N1 C3 C8 N3 -0.1(3)
C4 C3 C8 N3 -177.6(2)
N1 C3 C8 C7 178.2(2)
C4 C3 C8 C7 0.7(4)
C6 C7 C8 N3 177.7(3)
C6 C7 C8 C3 -0.1(4)
C20 N4 C9 C10 0.9(4)
Mn1 N4 C9 C10 -175.1(2)
N4 C9 C10 C11 1.0(5)
C9 C10 C11 C12 -1.7(5)
C10 C11 C12 C20 0.5(5)
C10 C11 C12 C13 179.7(3)
C11 C12 C13 C14 179.5(3)
C20 C12 C13 C14 -1.3(5)
C12 C13 C14 C15 -0.3(5)
C13 C14 C15 C16 -179.1(3)
C13 C14 C15 C19 0.3(5)
C19 C15 C16 C17 0.3(4)
C14 C15 C16 C17 179.7(3)
C15 C16 C17 C18 -0.8(4)
C19 N5 C18 C17 -0.6(3)
Mn1 N5 C18 C17 168.77(17)
C16 C17 C18 N5 1.0(4)
C18 N5 C19 C15 0.1(3)
Mn1 N5 C19 C15 -170.66(17)
C18 N5 C19 C20 179.4(2)
Mn1 N5 C19 C20 8.6(3)
C16 C15 C19 N5 0.1(4)
C14 C15 C19 N5 -179.4(2)
C16 C15 C19 C20 -179.2(2)
C14 C15 C19 C20 1.3(4)
C9 N4 C20 C12 -2.1(4)
Mn1 N4 C20 C12 174.27(19)
C9 N4 C20 C19 177.1(2)
Mn1 N4 C20 C19 -6.5(3)
C11 C12 C20 N4 1.4(4)
C13 C12 C20 N4 -177.8(3)
C11 C12 C20 C19 -177.7(2)
C13 C12 C20 C19 3.0(4)
N5 C19 C20 N4 -1.6(3)
C15 C19 C20 N4 177.7(2)
N5 C19 C20 C12 177.6(2)
C15 C19 C20 C12 -3.1(4)
Mn1 O3 C21 O4 7.5(3)
Mn1 O3 C21 C22 -171.64(16)
